data_7249801
loop_
_publ_author_name
'Sobczak, Paulina'
'Siera\'nski, Tomasz'
'\'Swi\;atkowski, Marcin'
'Trz\;esowska-Kruszy\'nska, Agata'
'Koli\'nska, Jolanta'

_publ_section_title
;
 Unraveling the structure--property relationships in fluorescent
 phenylhydrazones: the role of substituents and molecular interactions
;
_journal_issue 3
_journal_name_full 'RSC Advances'
_journal_page_first 1514
_journal_page_last 1526
_journal_paper_doi 10.1039/D4RA07856J
_journal_volume 15
_journal_year 2025
_chemical_formula_moiety 'C16 H19 N3 O'
_chemical_formula_sum 'C16 H19 N3 O'
_chemical_formula_weight 269.34
_space_group_crystal_system monoclinic
_space_group_IT_number 4
_space_group_name_Hall 'P 2yb'
_space_group_name_H-M_alt 'P 1 21 1'
_atom_sites_solution_hydrogens mixed
_atom_sites_solution_primary dual
_audit_creation_date 2023-12-19
_audit_creation_method
;
Olex2 1.5-ac5-024
(compiled 2022.04.12 svn.rca3783a0 for Rigaku Oxford Diffraction, GUI svn.r6498)
;
_audit_update_record
;
2024-04-23 deposited with the CCDC.	2025-01-10 downloaded from the CCDC.
;
_cell_angle_alpha 90
_cell_angle_beta 97.8960(10)
_cell_angle_gamma 90
_cell_formula_units_Z 4
_cell_length_a 11.95080(10)
_cell_length_b 7.29470(10)
_cell_length_c 16.1641(2)
_cell_measurement_reflns_used 16751
_cell_measurement_temperature 100.01(13)
_cell_measurement_theta_max 79.1190
_cell_measurement_theta_min 2.7560
_cell_volume 1395.79(3)
_computing_cell_refinement 'CrysAlisPro 1.171.42.96a (Rigaku OD, 2023)'
_computing_data_collection 'CrysAlisPro 1.171.42.96a (Rigaku OD, 2023)'
_computing_data_reduction 'CrysAlisPro 1.171.42.96a (Rigaku OD, 2023)'
_computing_molecular_graphics 'Olex2 1.5-ac5-024 (Dolomanov et al., 2009)'
_computing_publication_material 'Olex2 1.5-ac5-024 (Dolomanov et al., 2009)'
_computing_structure_refinement 'SHELXL 2018/3 (Sheldrick, 2015)'
_computing_structure_solution 'SHELXT 2018/2 (Sheldrick, 2018)'
_diffrn_ambient_environment N~2~
_diffrn_ambient_temperature 100.01(13)
_diffrn_detector 'Hybrid Pixel Array Detector'
_diffrn_detector_area_resol_mean 5.8140
_diffrn_detector_type 'Pilatus 300K'
_diffrn_measured_fraction_theta_full 1.000
_diffrn_measured_fraction_theta_max 0.977
_diffrn_measurement_details
;
List of Runs (angles in degrees, time in seconds):

  # Type    Start    End  Width  t~exp~   \w     \q     \k     \f   Frames
#--------------------------------------------------------------------------
  1  \w   -121.00 -75.00   0.50    4.00    --  -49.12   0.00-180.00   92
  2  \w   -121.00 -75.00   0.50    4.00    --  -49.12   0.00 120.00   92
  3  \w    -41.00  26.00   0.50    4.00    --  -49.12  38.00  90.00  134
  4  \w    -19.00  27.00   0.50    4.00    --  -49.12  19.00 -30.00   92
  5  \w   -121.00 -75.00   0.50    4.00    --  -49.12   0.00-120.00   92
  6  \w   -121.00 -75.00   0.50    4.00    --  -49.12   0.00 150.00   92
  7  \w     62.00 120.00   0.50    4.00    --   49.12 178.00-150.00  116
  8  \w    -27.00  19.00   0.50    4.00    --   49.12 -19.00-120.00   92
  9  \w     60.00 122.00   0.50    4.00    --   49.12-178.00  30.00  124
 10  \w    -41.00 -13.00   0.50   20.00    --  -88.50  38.00 120.00   56
 11  \w   -112.00 -22.00   0.50   20.00    --  -88.50  77.00   0.00  180
 12  \w   -164.00 -75.00   0.50   20.00    --  -88.50 -19.00 120.00  178
 13  \w    -41.00 -13.00   0.50   20.00    --  -88.50  38.00 -60.00   56
 14  \w   -112.00 -22.00   0.50   20.00    --  -88.50  77.00  90.00  180
 15  \w    -41.00 -13.00   0.50   20.00    --  -88.50  38.00   0.00   56
 16  \w   -157.00 -69.00   0.50   20.00    --  -88.50 -67.00 -63.57  176
 17  \w   -160.00 -75.00   0.50   20.00    --  -88.50   0.00-180.00  170
 18  \w    -66.00 -17.00   0.50   20.00    --  -88.50  57.00  90.00   98
 19  \w   -112.00 -22.00   0.50   20.00    --  -88.50  77.00 -90.00  180
 20  \w   -157.00 -69.00   0.50   20.00    --  -88.50 -67.00 -63.57  176
 21  \w     38.00  66.00   0.50   20.00    --  110.00 -57.00-180.00   56
 22  \w     38.00  66.00   0.50   20.00    --  110.00 -57.00 120.00   56
 23  \w    105.00 178.00   0.50   20.00    --  110.00   0.00-180.00  146
 24  \w     41.00 113.00   0.50   20.00    --  110.00-125.00-180.00  144
 25  \w     41.00 113.00   0.50   20.00    --  110.00-125.00-180.00  144
 26  \w     38.00  66.00   0.50   20.00    --  110.00 -57.00 -60.00   56
 27  \w     38.00  66.00   0.50   20.00    --  110.00 -57.00   0.00   56
 28  \w     38.00  66.00   0.50   20.00    --  110.00 -57.00 -90.00   56
 29  \w     41.00 113.00   0.50   20.00    --  110.00-125.00 -30.00  144
 30  \w     41.00  77.00   0.50   20.00    --  110.00 -99.00 -90.00   72
 31  \w     38.00  66.00   0.50   20.00    --  110.00 -57.00 150.00   56
 32  \w     41.00 113.00   0.50   20.00    --  110.00-125.00 150.00  144
 33  \w     41.00 113.00   0.50   20.00    --  110.00-125.00  60.00  144
 34  \w     41.00 113.00   0.50   20.00    --  110.00-125.00  60.00  144
 35  \w     38.00  66.00   0.50   20.00    --  110.00 -57.00-120.00   56
 36  \w     97.00 178.00   0.50   20.00    --  110.00  19.00-120.00  162
 37  \w     41.00 106.00   0.50   20.00    --  110.00 -99.00-180.00  130
 38  \w     38.00  66.00   0.50   20.00    --  110.00 -57.00-150.00   56
 39  \w     86.00 176.00   0.50   20.00    --  110.00  77.00-180.00  180
 40  \w     86.00 176.00   0.50   20.00    --  110.00  77.00-180.00  180
 41  \w   -121.00 -75.00   0.50    4.00    --  -49.12   0.00 -60.00   92
 42  \w   -114.00 -41.00   0.50    4.00    --  -49.12 -77.00  60.00  146
 43  \w     26.00 114.00   0.50    4.00    --   49.12  77.00   0.00  176
;
_diffrn_measurement_device 'four-circle diffractometer'
_diffrn_measurement_device_type 'XtaLAB Synergy, Dualflex, Pilatus 300K'
_diffrn_measurement_method '\w scans'
_diffrn_orient_matrix_type 'CrysAlisPro convention (1999,Acta A55,543-557)'
_diffrn_orient_matrix_UB_11 0.0575727000
_diffrn_orient_matrix_UB_12 0.0647449000
_diffrn_orient_matrix_UB_13 -0.0745037000
_diffrn_orient_matrix_UB_21 -0.1162595000
_diffrn_orient_matrix_UB_22 0.0142460000
_diffrn_orient_matrix_UB_23 -0.0541228000
_diffrn_orient_matrix_UB_31 -0.0103689000
_diffrn_orient_matrix_UB_32 0.2004747000
_diffrn_orient_matrix_UB_33 0.0279187000
_diffrn_radiation_monochromator mirror
_diffrn_radiation_probe x-ray
_diffrn_radiation_type 'Cu K\a'
_diffrn_radiation_wavelength 1.54184
_diffrn_reflns_av_R_equivalents 0.0377
_diffrn_reflns_av_unetI/netI 0.0298
_diffrn_reflns_Laue_measured_fraction_full 1.000
_diffrn_reflns_Laue_measured_fraction_max 0.977
_diffrn_reflns_limit_h_max 15
_diffrn_reflns_limit_h_min -15
_diffrn_reflns_limit_k_max 9
_diffrn_reflns_limit_k_min -7
_diffrn_reflns_limit_l_max 20
_diffrn_reflns_limit_l_min -20
_diffrn_reflns_number 27539
_diffrn_reflns_point_group_measured_fraction_full 0.868
_diffrn_reflns_point_group_measured_fraction_max 0.805
_diffrn_reflns_theta_full 67.684
_diffrn_reflns_theta_max 79.440
_diffrn_reflns_theta_min 2.760
_diffrn_source 'micro-focus sealed X-ray tube'
_diffrn_source_type 'PhotonJet (Cu) X-ray Source'
_exptl_absorpt_coefficient_mu 0.652
_exptl_absorpt_correction_T_max 0.989
_exptl_absorpt_correction_T_min 0.917
_exptl_absorpt_correction_type analytical
_exptl_absorpt_process_details
;
CrysAlisPro 1.171.42.96a (Rigaku Oxford Diffraction, 2023)
Analytical numeric absorption correction using a multifaceted crystal
model based on expressions derived by R.C. Clark & J.S. Reid.
(Clark, R. C. & Reid, J. S. (1995). Acta Cryst. A51, 887-897)
Empirical absorption correction using spherical harmonics,
implemented in SCALE3 ABSPACK scaling algorithm.
;
_exptl_crystal_colour 'light yellow'
_exptl_crystal_colour_modifier light
_exptl_crystal_colour_primary yellow
_exptl_crystal_density_diffrn 1.282
_exptl_crystal_description plate
_exptl_crystal_F_000 576
_exptl_crystal_size_max 0.251
_exptl_crystal_size_mid 0.033
_exptl_crystal_size_min 0.018
_refine_diff_density_max 0.248
_refine_diff_density_min -0.217
_refine_diff_density_rms 0.043
_refine_ls_abs_structure_details
;
 Flack x determined using 1500 quotients [(I+)-(I-)]/[(I+)+(I-)]
 (Parsons, Flack and Wagner, Acta Cryst. B69 (2013) 249-259).
;
_refine_ls_abs_structure_Flack -0.05(14)
_refine_ls_extinction_method none
_refine_ls_goodness_of_fit_ref 1.067
_refine_ls_hydrogen_treatment mixed
_refine_ls_matrix_type full
_refine_ls_number_parameters 373
_refine_ls_number_reflns 4881
_refine_ls_number_restraints 1
_refine_ls_restrained_S_all 1.067
_refine_ls_R_factor_all 0.0377
_refine_ls_R_factor_gt 0.0351
_refine_ls_shift/su_max 0.000
_refine_ls_shift/su_mean 0.000
_refine_ls_structure_factor_coef Fsqd
_refine_ls_weighting_details 'w=1/[\s^2^(Fo^2^)+(0.0561P)^2^+0.3238P] where P=(Fo^2^+2Fc^2^)/3'
_refine_ls_weighting_scheme calc
_refine_ls_wR_factor_gt 0.0937
_refine_ls_wR_factor_ref 0.0990
_reflns_Friedel_coverage 0.524
_reflns_Friedel_fraction_full 0.710
_reflns_Friedel_fraction_max 0.602
_reflns_number_gt 4628
_reflns_number_total 4881
_reflns_threshold_expression 'I > 2\s(I)'
_cod_data_source_file d4ra07856j2.cif
_cod_data_source_block ps_dok57a
_cod_database_code 7249801
_shelx_shelxl_version_number 2018/3
_chemical_oxdiff_formula 'C16 H19 N3 O'
_shelx_space_group_comment
;
The symmetry employed for this shelxl refinement is uniquely defined
by the following loop, which should always be used as a source of
symmetry information in preference to the above space-group names.
They are only intended as comments.
;
_shelx_estimated_absorpt_t_max 0.988
_shelx_estimated_absorpt_t_min 0.854
_olex2_refinement_description
;
1. Fixed Uiso
 At 1.2 times of:
  All C(H) groups, All N(H) groups
 At 1.5 times of:
  All C(H,H,H) groups
2.a Aromatic/amide H refined with riding coordinates:
 C7(H7), C11(H11), C8(H8), C24(H24), C3(H3), C10(H10), C13(H13), C14(H14),
 C26(H26), C30(H30), C31(H31), C4(H4), C34(H34), C6(H6), C23(H23), C28(H28),
 C27(H27), C33(H33)
2.b Idealised Me refined as rotating group:
 C15(H15a,H15b,H15c), C16(H16a,H16b,H16c), C1(H1a,H1b,H1c), C36(H36a,H36b,
 H36c), C35(H35a,H35b,H35c), C21(H21a,H21b,H21c)
;
_olex2_submission_special_instructions 'No special instructions were received'
_oxdiff_exptl_absorpt_empirical_details
;
Empirical correction (ABSPACK) includes:
- Absorption correction using spherical harmonics
- Frame scaling
;
_oxdiff_exptl_absorpt_empirical_full_max 1.304
_oxdiff_exptl_absorpt_empirical_full_min 0.590

loop_
_space_group_symop_operation_xyz
'x, y, z'
'-x, y+1/2, -z'

loop_
_atom_site_label
_atom_site_type_symbol
_atom_site_fract_x
_atom_site_fract_y
_atom_site_fract_z
_atom_site_U_iso_or_equiv
_atom_site_adp_type
_atom_site_occupancy
_atom_site_site_symmetry_order
_atom_site_calc_flag
_atom_site_refinement_flags_posn
_atom_site_refinement_flags_adp
_atom_site_refinement_flags_occupancy
_atom_site_disorder_assembly
_atom_site_disorder_group
O1 O 0.75809(12) 0.4883(2) 0.25700(9) 0.0236(4) Uani 1 1 d . . . . .
O21 O -0.00439(12) 0.4834(3) 0.67223(9) 0.0264(4) Uani 1 1 d . . . . .
N2 N 0.55336(14) 0.5189(3) 0.60282(10) 0.0184(4) Uani 1 1 d . . . . .
N22 N 0.20680(15) 0.5264(3) 0.33188(11) 0.0214(4) Uani 1 1 d . . . . .
N1 N 0.50609(15) 0.5502(3) 0.52156(10) 0.0208(4) Uani 1 1 d . . . . .
H1 H 0.447(2) 0.627(4) 0.5139(16) 0.025 Uiso 1 1 d . U . . .
N3 N 0.61831(14) 0.4662(3) 1.00708(10) 0.0191(4) Uani 1 1 d . . . . .
N23 N 0.09664(15) 0.4927(3) -0.07288(11) 0.0235(4) Uani 1 1 d . . . . .
N21 N 0.25846(15) 0.4959(3) 0.41231(11) 0.0237(4) Uani 1 1 d . . . . .
H21 H 0.308(2) 0.400(4) 0.4212(17) 0.028 Uiso 1 1 d . U . . .
C7 C 0.59624(17) 0.5814(3) 0.31318(12) 0.0194(4) Uani 1 1 d . . . . .
H7 H 0.568634 0.630832 0.259906 0.023 Uiso 1 1 calc R U . . .
C11 C 0.65129(16) 0.4089(3) 0.86394(13) 0.0178(4) Uani 1 1 d . . . . .
H11 H 0.715483 0.336167 0.883379 0.021 Uiso 1 1 calc R U . . .
C9 C 0.52739(16) 0.5407(3) 0.74757(12) 0.0164(4) Uani 1 1 d . . . . .
C12 C 0.58777(16) 0.4887(3) 0.92248(12) 0.0161(4) Uani 1 1 d . . . . .
C29 C 0.21414(17) 0.4780(3) 0.18553(13) 0.0195(4) Uani 1 1 d . . . . .
C8 C 0.49404(16) 0.5752(3) 0.65848(13) 0.0176(4) Uani 1 1 d . . . . .
H8 H 0.426411 0.641363 0.641133 0.021 Uiso 1 1 calc R U . . .
C24 C 0.08443(17) 0.5853(3) 0.46618(13) 0.0206(5) Uani 1 1 d . . . . .
H24 H 0.058430 0.646415 0.415266 0.025 Uiso 1 1 calc R U . . .
C3 C 0.73986(16) 0.4167(3) 0.40270(13) 0.0180(4) Uani 1 1 d . . . . .
H3 H 0.810098 0.353774 0.410916 0.022 Uiso 1 1 calc R U . . .
C10 C 0.62162(16) 0.4349(3) 0.77935(13) 0.0179(4) Uani 1 1 d . . . . .
H10 H 0.665979 0.379804 0.741645 0.021 Uiso 1 1 calc R U . . .
C13 C 0.49138(16) 0.5901(3) 0.89050(12) 0.0176(4) Uani 1 1 d . . . . .
H13 H 0.445400 0.642473 0.927802 0.021 Uiso 1 1 calc R U . . .
C25 C 0.18851(17) 0.4975(3) 0.47597(13) 0.0191(4) Uani 1 1 d . . . . .
C32 C 0.13494(17) 0.4889(3) 0.01137(12) 0.0191(4) Uani 1 1 d . . . . .
C14 C 0.46265(16) 0.6146(3) 0.80509(12) 0.0175(4) Uani 1 1 d . . . . .
H14 H 0.397032 0.683537 0.785162 0.021 Uiso 1 1 calc R U . . .
C26 C 0.22666(17) 0.4111(3) 0.55161(13) 0.0203(4) Uani 1 1 d . . . . .
H26 H 0.298158 0.351955 0.559028 0.024 Uiso 1 1 calc R U . . .
C30 C 0.11796(17) 0.5796(3) 0.15431(13) 0.0196(4) Uani 1 1 d . . . . .
H30 H 0.078601 0.645293 0.192064 0.023 Uiso 1 1 calc R U . . .
C31 C 0.07909(17) 0.5861(3) 0.06956(13) 0.0201(4) Uani 1 1 d . . . . .
H31 H 0.014017 0.656929 0.050203 0.024 Uiso 1 1 calc R U . . .
C4 C 0.67551(17) 0.4336(3) 0.46857(12) 0.0174(4) Uani 1 1 d . . . . .
H4 H 0.702237 0.380948 0.521338 0.021 Uiso 1 1 calc R U . . .
C5 C 0.57259(16) 0.5270(3) 0.45747(12) 0.0170(4) Uani 1 1 d . . . . .
C34 C 0.27015(17) 0.3849(3) 0.12774(13) 0.0206(4) Uani 1 1 d . . . . .
H34 H 0.336100 0.316331 0.147272 0.025 Uiso 1 1 calc R U . . .
C6 C 0.53290(17) 0.5979(3) 0.37816(13) 0.0183(4) Uani 1 1 d . . . . .
H6 H 0.461706 0.657844 0.369039 0.022 Uiso 1 1 calc R U . . .
C2 C 0.70041(17) 0.4925(3) 0.32540(12) 0.0178(4) Uani 1 1 d . . . . .
C23 C 0.01788(18) 0.5842(4) 0.53042(13) 0.0225(5) Uani 1 1 d . . . . .
H23 H -0.053582 0.643499 0.523033 0.027 Uiso 1 1 calc R U . . .
C15 C 0.72713(17) 0.3859(4) 1.03869(13) 0.0233(5) Uani 1 1 d . . . . .
H15A H 0.730987 0.260875 1.017093 0.035 Uiso 1 1 calc R U . . .
H15B H 0.736159 0.382754 1.099853 0.035 Uiso 1 1 calc R U . . .
H15C H 0.787610 0.460017 1.020423 0.035 Uiso 1 1 calc R U . . .
C28 C 0.25782(17) 0.4596(3) 0.27353(13) 0.0212(4) Uani 1 1 d . . . . .
H28 H 0.326851 0.395637 0.288635 0.025 Uiso 1 1 calc R U . . .
C27 C 0.16111(17) 0.4108(3) 0.61602(13) 0.0211(5) Uani 1 1 d . . . . .
H27 H 0.187872 0.352226 0.667425 0.025 Uiso 1 1 calc R U . . .
C33 C 0.23228(17) 0.3896(3) 0.04274(13) 0.0210(4) Uani 1 1 d . . . . .
H33 H 0.272660 0.324935 0.005270 0.025 Uiso 1 1 calc R U . . .
C16 C 0.55948(18) 0.5679(4) 1.06533(13) 0.0228(5) Uani 1 1 d . . . . .
H16A H 0.566617 0.699612 1.055366 0.034 Uiso 1 1 calc R U . . .
H16B H 0.592735 0.538956 1.122668 0.034 Uiso 1 1 calc R U . . .
H16C H 0.479426 0.533638 1.057210 0.034 Uiso 1 1 calc R U . . .
C22 C 0.05590(17) 0.4966(4) 0.60531(13) 0.0203(5) Uani 1 1 d . . . . .
C1 C 0.86774(18) 0.4078(4) 0.26889(14) 0.0300(6) Uani 1 1 d . . . . .
H1A H 0.902236 0.420390 0.217572 0.045 Uiso 1 1 calc R U . . .
H1B H 0.861554 0.277610 0.282451 0.045 Uiso 1 1 calc R U . . .
H1C H 0.914869 0.470152 0.314835 0.045 Uiso 1 1 calc R U . . .
C36 C 0.1588(2) 0.3961(4) -0.13119(14) 0.0291(5) Uani 1 1 d . . . . .
H36A H 0.236521 0.442253 -0.125515 0.044 Uiso 1 1 calc R U . . .
H36B H 0.121971 0.416495 -0.188430 0.044 Uiso 1 1 calc R U . . .
H36C H 0.159794 0.264518 -0.118779 0.044 Uiso 1 1 calc R U . . .
C35 C -0.0036(2) 0.5936(4) -0.10472(14) 0.0301(5) Uani 1 1 d . . . . .
H35A H -0.068776 0.541201 -0.082387 0.045 Uiso 1 1 calc R U . . .
H35B H -0.015832 0.586067 -0.165829 0.045 Uiso 1 1 calc R U . . .
H35C H 0.005573 0.722224 -0.087624 0.045 Uiso 1 1 calc R U . . .
C21 C -0.11331(19) 0.5653(5) 0.66253(15) 0.0399(7) Uani 1 1 d . . . . .
H21A H -0.159527 0.513541 0.613277 0.060 Uiso 1 1 calc R U . . .
H21B H -0.106028 0.697926 0.655358 0.060 Uiso 1 1 calc R U . . .
H21C H -0.149473 0.540770 0.712262 0.060 Uiso 1 1 calc R U . . .

loop_
_atom_site_aniso_label
_atom_site_aniso_U_11
_atom_site_aniso_U_22
_atom_site_aniso_U_33
_atom_site_aniso_U_23
_atom_site_aniso_U_13
_atom_site_aniso_U_12
O1 0.0221(7) 0.0326(10) 0.0165(7) 0.0031(7) 0.0037(5) 0.0047(7)
O21 0.0208(7) 0.0356(10) 0.0235(7) -0.0025(8) 0.0053(6) 0.0007(7)
N2 0.0203(8) 0.0191(10) 0.0153(8) -0.0002(7) 0.0002(6) 0.0001(7)
N22 0.0212(8) 0.0244(11) 0.0181(8) 0.0001(8) 0.0014(6) -0.0008(8)
N1 0.0199(8) 0.0274(11) 0.0146(8) 0.0009(8) 0.0008(6) 0.0060(8)
N3 0.0215(8) 0.0206(10) 0.0158(8) 0.0004(7) 0.0048(6) 0.0051(8)
N23 0.0237(9) 0.0284(11) 0.0183(8) -0.0006(8) 0.0029(7) 0.0050(8)
N21 0.0205(8) 0.0291(12) 0.0211(9) 0.0003(8) 0.0018(7) 0.0037(8)
C7 0.0235(10) 0.0176(11) 0.0158(9) 0.0007(8) -0.0013(7) 0.0001(9)
C11 0.0167(9) 0.0151(10) 0.0215(10) -0.0001(8) 0.0023(7) 0.0020(8)
C9 0.0173(9) 0.0150(10) 0.0169(9) -0.0012(8) 0.0025(7) -0.0025(8)
C12 0.0189(9) 0.0132(10) 0.0170(9) -0.0005(8) 0.0048(7) -0.0025(8)
C29 0.0208(9) 0.0162(11) 0.0225(10) -0.0001(9) 0.0068(8) -0.0027(9)
C8 0.0176(9) 0.0167(11) 0.0180(9) 0.0001(8) 0.0004(7) 0.0002(8)
C24 0.0210(10) 0.0207(12) 0.0189(9) -0.0020(9) -0.0022(8) 0.0021(9)
C3 0.0175(9) 0.0160(11) 0.0197(9) -0.0008(9) -0.0003(7) 0.0008(8)
C10 0.0174(9) 0.0166(11) 0.0203(9) -0.0041(8) 0.0046(7) -0.0003(8)
C13 0.0164(9) 0.0174(11) 0.0201(9) -0.0012(9) 0.0064(7) 0.0005(8)
C25 0.0195(9) 0.0178(11) 0.0197(9) -0.0044(9) 0.0015(7) -0.0008(9)
C32 0.0194(9) 0.0184(11) 0.0199(10) 0.0015(9) 0.0039(8) -0.0034(8)
C14 0.0143(9) 0.0173(11) 0.0213(10) 0.0005(9) 0.0034(7) 0.0013(8)
C26 0.0175(9) 0.0180(11) 0.0242(10) -0.0023(9) -0.0008(8) 0.0038(8)
C30 0.0190(9) 0.0184(11) 0.0225(10) -0.0005(9) 0.0071(8) -0.0006(9)
C31 0.0174(9) 0.0185(12) 0.0251(10) 0.0012(9) 0.0048(8) 0.0011(9)
C4 0.0195(9) 0.0168(11) 0.0149(9) 0.0003(8) -0.0011(7) 0.0005(8)
C5 0.0196(9) 0.0153(10) 0.0164(9) -0.0024(8) 0.0029(7) -0.0026(8)
C34 0.0178(9) 0.0182(12) 0.0256(10) 0.0013(9) 0.0031(8) 0.0013(9)
C6 0.0184(9) 0.0164(11) 0.0192(9) 0.0002(9) -0.0008(7) 0.0013(8)
C2 0.0198(9) 0.0165(11) 0.0172(9) -0.0028(8) 0.0029(7) -0.0016(9)
C23 0.0175(9) 0.0251(13) 0.0237(10) -0.0061(10) -0.0012(8) 0.0040(9)
C15 0.0228(10) 0.0274(13) 0.0198(10) 0.0018(9) 0.0031(8) 0.0032(9)
C28 0.0191(9) 0.0190(12) 0.0259(10) -0.0011(9) 0.0048(8) 0.0004(9)
C27 0.0238(10) 0.0196(12) 0.0191(9) -0.0001(9) 0.0005(8) 0.0022(9)
C33 0.0211(10) 0.0204(12) 0.0227(10) -0.0013(9) 0.0075(8) 0.0006(9)
C16 0.0278(11) 0.0251(13) 0.0165(9) -0.0002(9) 0.0067(8) 0.0042(10)
C22 0.0208(9) 0.0213(12) 0.0186(9) -0.0049(9) 0.0015(7) -0.0026(9)
C1 0.0217(10) 0.0467(17) 0.0225(10) 0.0035(11) 0.0069(8) 0.0068(11)
C36 0.0297(11) 0.0353(14) 0.0225(10) -0.0033(10) 0.0040(9) 0.0022(11)
C35 0.0331(12) 0.0339(15) 0.0224(10) 0.0030(11) 0.0005(9) 0.0083(11)
C21 0.0201(11) 0.076(2) 0.0243(11) -0.0046(13) 0.0040(9) 0.0070(13)

loop_
_atom_type_symbol
_atom_type_description
_atom_type_scat_dispersion_real
_atom_type_scat_dispersion_imag
_atom_type_scat_source
C C 0.0181 0.0091 'International Tables Vol C Tables 4.2.6.8 and 6.1.1.4'
H H 0.0000 0.0000 'International Tables Vol C Tables 4.2.6.8 and 6.1.1.4'
N N 0.0311 0.0180 'International Tables Vol C Tables 4.2.6.8 and 6.1.1.4'
O O 0.0492 0.0322 'International Tables Vol C Tables 4.2.6.8 and 6.1.1.4'

loop_
_exptl_crystal_face_index_h
_exptl_crystal_face_index_k
_exptl_crystal_face_index_l
_exptl_crystal_face_perp_dist
7 0 -7 0.0138
-7 0 7 0.0038
-4 0 -8 0.0203
4 0 8 0.0123
-1 5 1 0.1094
1 -5 -1 0.1314
-4 3 -5 0.0764

loop_
_geom_angle_atom_site_label_1
_geom_angle_atom_site_label_2
_geom_angle_atom_site_label_3
_geom_angle
_geom_angle_site_symmetry_1
_geom_angle_site_symmetry_3
_geom_angle_publ_flag
C2 O1 C1 116.88(16) . . ?
C22 O21 C21 116.87(18) . . ?
C8 N2 N1 114.91(17) . . ?
C28 N22 N21 115.72(19) . . ?
N2 N1 H1 116.6(17) . . ?
N2 N1 C5 119.09(17) . . ?
C5 N1 H1 119.4(17) . . ?
C12 N3 C15 119.99(16) . . ?
C12 N3 C16 119.79(17) . . ?
C15 N3 C16 117.84(16) . . ?
C32 N23 C36 119.97(18) . . ?
C32 N23 C35 120.77(18) . . ?
C35 N23 C36 119.25(17) . . ?
N22 N21 H21 117.9(17) . . ?
N22 N21 C25 116.91(17) . . ?
C25 N21 H21 109.1(17) . . ?
C6 C7 H7 119.8 . . ?
C6 C7 C2 120.32(18) . . ?
C2 C7 H7 119.8 . . ?
C12 C11 H11 119.4 . . ?
C10 C11 H11 119.4 . . ?
C10 C11 C12 121.18(19) . . ?
C10 C9 C8 123.48(18) . . ?
C14 C9 C8 119.23(19) . . ?
C14 C9 C10 117.29(18) . . ?
N3 C12 C11 121.41(18) . . ?
N3 C12 C13 121.35(18) . . ?
C13 C12 C11 117.23(18) . . ?
C30 C29 C28 124.61(19) . . ?
C34 C29 C30 117.42(19) . . ?
C34 C29 C28 117.96(19) . . ?
N2 C8 C9 122.12(19) . . ?
N2 C8 H8 118.9 . . ?
C9 C8 H8 118.9 . . ?
C25 C24 H24 119.8 . . ?
C25 C24 C23 120.5(2) . . ?
C23 C24 H24 119.8 . . ?
C4 C3 H3 120.2 . . ?
C2 C3 H3 120.2 . . ?
C2 C3 C4 119.65(19) . . ?
C11 C10 C9 121.54(19) . . ?
C11 C10 H10 119.2 . . ?
C9 C10 H10 119.2 . . ?
C12 C13 H13 119.6 . . ?
C14 C13 C12 120.77(18) . . ?
C14 C13 H13 119.6 . . ?
C24 C25 N21 122.1(2) . . ?
C24 C25 C26 119.20(19) . . ?
C26 C25 N21 118.66(19) . . ?
N23 C32 C31 121.60(19) . . ?
N23 C32 C33 120.94(19) . . ?
C33 C32 C31 117.45(18) . . ?
C9 C14 H14 119.0 . . ?
C13 C14 C9 121.92(19) . . ?
C13 C14 H14 119.0 . . ?
C25 C26 H26 119.7 . . ?
C27 C26 C25 120.55(19) . . ?
C27 C26 H26 119.7 . . ?
C29 C30 H30 119.3 . . ?
C31 C30 C29 121.4(2) . . ?
C31 C30 H30 119.3 . . ?
C32 C31 H31 119.5 . . ?
C30 C31 C32 121.0(2) . . ?
C30 C31 H31 119.5 . . ?
C3 C4 H4 119.6 . . ?
C5 C4 C3 120.73(18) . . ?
C5 C4 H4 119.6 . . ?
N1 C5 C6 118.48(18) . . ?
C4 C5 N1 122.92(18) . . ?
C4 C5 C6 118.58(19) . . ?
C29 C34 H34 119.0 . . ?
C33 C34 C29 121.93(19) . . ?
C33 C34 H34 119.0 . . ?
C7 C6 C5 120.71(19) . . ?
C7 C6 H6 119.6 . . ?
C5 C6 H6 119.6 . . ?
O1 C2 C7 115.55(18) . . ?
O1 C2 C3 124.50(19) . . ?
C3 C2 C7 119.95(18) . . ?
C24 C23 H23 120.0 . . ?
C22 C23 C24 120.0(2) . . ?
C22 C23 H23 120.0 . . ?
N3 C15 H15A 109.5 . . ?
N3 C15 H15B 109.5 . . ?
N3 C15 H15C 109.5 . . ?
H15A C15 H15B 109.5 . . ?
H15A C15 H15C 109.5 . . ?
H15B C15 H15C 109.5 . . ?
N22 C28 C29 122.67(19) . . ?
N22 C28 H28 118.7 . . ?
C29 C28 H28 118.7 . . ?
C26 C27 H27 120.0 . . ?
C26 C27 C22 120.0(2) . . ?
C22 C27 H27 120.0 . . ?
C32 C33 H33 119.6 . . ?
C34 C33 C32 120.79(19) . . ?
C34 C33 H33 119.6 . . ?
N3 C16 H16A 109.5 . . ?
N3 C16 H16B 109.5 . . ?
N3 C16 H16C 109.5 . . ?
H16A C16 H16B 109.5 . . ?
H16A C16 H16C 109.5 . . ?
H16B C16 H16C 109.5 . . ?
O21 C22 C23 124.8(2) . . ?
O21 C22 C27 115.43(19) . . ?
C23 C22 C27 119.8(2) . . ?
O1 C1 H1A 109.5 . . ?
O1 C1 H1B 109.5 . . ?
O1 C1 H1C 109.5 . . ?
H1A C1 H1B 109.5 . . ?
H1A C1 H1C 109.5 . . ?
H1B C1 H1C 109.5 . . ?
N23 C36 H36A 109.5 . . ?
N23 C36 H36B 109.5 . . ?
N23 C36 H36C 109.5 . . ?
H36A C36 H36B 109.5 . . ?
H36A C36 H36C 109.5 . . ?
H36B C36 H36C 109.5 . . ?
N23 C35 H35A 109.5 . . ?
N23 C35 H35B 109.5 . . ?
N23 C35 H35C 109.5 . . ?
H35A C35 H35B 109.5 . . ?
H35A C35 H35C 109.5 . . ?
H35B C35 H35C 109.5 . . ?
O21 C21 H21A 109.5 . . ?
O21 C21 H21B 109.5 . . ?
O21 C21 H21C 109.5 . . ?
H21A C21 H21B 109.5 . . ?
H21A C21 H21C 109.5 . . ?
H21B C21 H21C 109.5 . . ?

loop_
_geom_bond_atom_site_label_1
_geom_bond_atom_site_label_2
_geom_bond_distance
_geom_bond_site_symmetry_2
_geom_bond_publ_flag
O1 C2 1.381(2) . ?
O1 C1 1.425(3) . ?
O21 C22 1.383(3) . ?
O21 C21 1.421(3) . ?
N2 N1 1.376(2) . ?
N2 C8 1.287(3) . ?
N22 N21 1.379(2) . ?
N22 C28 1.287(3) . ?
N1 H1 0.90(3) . ?
N1 C5 1.400(3) . ?
N3 C12 1.376(2) . ?
N3 C15 1.453(3) . ?
N3 C16 1.454(3) . ?
N23 C32 1.376(3) . ?
N23 C36 1.460(3) . ?
N23 C35 1.440(3) . ?
N21 H21 0.92(3) . ?
N21 C25 1.412(3) . ?
C7 H7 0.9500 . ?
C7 C6 1.382(3) . ?
C7 C2 1.393(3) . ?
C11 H11 0.9500 . ?
C11 C12 1.417(3) . ?
C11 C10 1.378(3) . ?
C9 C8 1.462(3) . ?
C9 C10 1.403(3) . ?
C9 C14 1.397(3) . ?
C12 C13 1.406(3) . ?
C29 C30 1.402(3) . ?
C29 C34 1.398(3) . ?
C29 C28 1.453(3) . ?
C8 H8 0.9500 . ?
C24 H24 0.9500 . ?
C24 C25 1.388(3) . ?
C24 C23 1.392(3) . ?
C3 H3 0.9500 . ?
C3 C4 1.402(3) . ?
C3 C2 1.388(3) . ?
C10 H10 0.9500 . ?
C13 H13 0.9500 . ?
C13 C14 1.388(3) . ?
C25 C26 1.395(3) . ?
C32 C31 1.416(3) . ?
C32 C33 1.405(3) . ?
C14 H14 0.9500 . ?
C26 H26 0.9500 . ?
C26 C27 1.386(3) . ?
C30 H30 0.9500 . ?
C30 C31 1.386(3) . ?
C31 H31 0.9500 . ?
C4 H4 0.9500 . ?
C4 C5 1.396(3) . ?
C5 C6 1.403(3) . ?
C34 H34 0.9500 . ?
C34 C33 1.387(3) . ?
C6 H6 0.9500 . ?
C23 H23 0.9500 . ?
C23 C22 1.389(3) . ?
C15 H15A 0.9800 . ?
C15 H15B 0.9800 . ?
C15 H15C 0.9800 . ?
C28 H28 0.9500 . ?
C27 H27 0.9500 . ?
C27 C22 1.394(3) . ?
C33 H33 0.9500 . ?
C16 H16A 0.9800 . ?
C16 H16B 0.9800 . ?
C16 H16C 0.9800 . ?
C1 H1A 0.9800 . ?
C1 H1B 0.9800 . ?
C1 H1C 0.9800 . ?
C36 H36A 0.9800 . ?
C36 H36B 0.9800 . ?
C36 H36C 0.9800 . ?
C35 H35A 0.9800 . ?
C35 H35B 0.9800 . ?
C35 H35C 0.9800 . ?
C21 H21A 0.9800 . ?
C21 H21B 0.9800 . ?
C21 H21C 0.9800 . ?

loop_
_geom_torsion_atom_site_label_1
_geom_torsion_atom_site_label_2
_geom_torsion_atom_site_label_3
_geom_torsion_atom_site_label_4
_geom_torsion
_geom_torsion_site_symmetry_1
_geom_torsion_site_symmetry_2
_geom_torsion_site_symmetry_3
_geom_torsion_site_symmetry_4
_geom_torsion_publ_flag
N2 N1 C5 C4 15.5(3) . . . . ?
N2 N1 C5 C6 -165.8(2) . . . . ?
N22 N21 C25 C24 -21.9(3) . . . . ?
N22 N21 C25 C26 159.4(2) . . . . ?
N1 N2 C8 C9 175.24(19) . . . . ?
N1 C5 C6 C7 178.9(2) . . . . ?
N3 C12 C13 C14 178.8(2) . . . . ?
N23 C32 C31 C30 179.3(2) . . . . ?
N23 C32 C33 C34 -179.5(2) . . . . ?
N21 N22 C28 C29 179.4(2) . . . . ?
N21 C25 C26 C27 179.4(2) . . . . ?
C11 C12 C13 C14 -1.9(3) . . . . ?
C12 C11 C10 C9 -0.2(3) . . . . ?
C12 C13 C14 C9 -0.1(3) . . . . ?
C29 C30 C31 C32 0.5(3) . . . . ?
C29 C34 C33 C32 -0.2(3) . . . . ?
C8 N2 N1 C5 167.7(2) . . . . ?
C8 C9 C10 C11 178.7(2) . . . . ?
C8 C9 C14 C13 -178.5(2) . . . . ?
C24 C25 C26 C27 0.7(3) . . . . ?
C24 C23 C22 O21 -178.3(2) . . . . ?
C24 C23 C22 C27 0.4(4) . . . . ?
C3 C4 C5 N1 -179.0(2) . . . . ?
C3 C4 C5 C6 2.3(3) . . . . ?
C10 C11 C12 N3 -178.7(2) . . . . ?
C10 C11 C12 C13 2.1(3) . . . . ?
C10 C9 C8 N2 -4.1(3) . . . . ?
C10 C9 C14 C13 2.0(3) . . . . ?
C25 C24 C23 C22 0.6(4) . . . . ?
C25 C26 C27 C22 0.3(4) . . . . ?
C14 C9 C8 N2 176.4(2) . . . . ?
C14 C9 C10 C11 -1.9(3) . . . . ?
C26 C27 C22 O21 177.9(2) . . . . ?
C26 C27 C22 C23 -0.9(4) . . . . ?
C30 C29 C34 C33 -0.8(3) . . . . ?
C30 C29 C28 N22 4.8(4) . . . . ?
C31 C32 C33 C34 1.3(3) . . . . ?
C4 C3 C2 O1 178.2(2) . . . . ?
C4 C3 C2 C7 -1.3(3) . . . . ?
C4 C5 C6 C7 -2.3(3) . . . . ?
C34 C29 C30 C31 0.6(3) . . . . ?
C34 C29 C28 N22 -173.8(2) . . . . ?
C6 C7 C2 O1 -178.2(2) . . . . ?
C6 C7 C2 C3 1.3(3) . . . . ?
C2 C7 C6 C5 0.5(3) . . . . ?
C2 C3 C4 C5 -0.5(3) . . . . ?
C23 C24 C25 N21 -179.9(2) . . . . ?
C23 C24 C25 C26 -1.2(3) . . . . ?
C15 N3 C12 C11 10.5(3) . . . . ?
C15 N3 C12 C13 -170.4(2) . . . . ?
C28 N22 N21 C25 -155.0(2) . . . . ?
C28 C29 C30 C31 -177.9(2) . . . . ?
C28 C29 C34 C33 177.8(2) . . . . ?
C33 C32 C31 C30 -1.5(3) . . . . ?
C16 N3 C12 C11 172.6(2) . . . . ?
C16 N3 C12 C13 -8.3(3) . . . . ?
C1 O1 C2 C7 176.5(2) . . . . ?
C1 O1 C2 C3 -3.1(3) . . . . ?
C36 N23 C32 C31 177.8(2) . . . . ?
C36 N23 C32 C33 -1.4(3) . . . . ?
C35 N23 C32 C31 -1.3(3) . . . . ?
C35 N23 C32 C33 179.6(2) . . . . ?
C21 O21 C22 C23 0.3(4) . . . . ?
C21 O21 C22 C27 -178.4(2) . . . . ?

loop_
_exptl_oxdiff_crystal_face_indexfrac_h
_exptl_oxdiff_crystal_face_indexfrac_k
_exptl_oxdiff_crystal_face_indexfrac_l
_exptl_oxdiff_crystal_face_x
_exptl_oxdiff_crystal_face_y
_exptl_oxdiff_crystal_face_z
6.6314 -0.0635 -6.6159 0.8706 -0.4138 -0.2662
-6.6314 0.0635 6.6159 -0.8706 0.4138 0.2662
-3.6654 0.0125 -8.4803 0.4216 0.8853 -0.1963
3.6654 -0.0125 8.4803 -0.4216 -0.8853 0.1963
-1.3512 4.6300 1.4698 0.1125 0.1435 0.9832
1.3512 -4.6300 -1.4698 -0.1125 -0.1435 -0.9832
-4.0000 3.0000 -5.0000 0.3365 0.7784 0.5033
